data_7702007
loop_
_publ_author_name
'Bodman, Samantha E.'
'Fitchett, Christopher M.'

_publ_section_title
;
 Conformational control of the self-assembly of triple helicates and [2
 \\times 2]-grids from zinc(II) and 3,6-di(2-pyridyl)pyridazine based
 ligands.
;
_journal_issue 33
_journal_name_full 'Dalton transactions (Cambridge, England : 2003)'
_journal_page_first 12606
_journal_page_last 12613
_journal_paper_doi 10.1039/c4dt01416b
_journal_volume 43
_journal_year 2014
_chemical_formula_moiety 'C51 H42 N12 Zn2, 4(Cl O4), 2.5(C2 H3 N)'
_chemical_formula_sum 'C56 H49.5 Cl4 N14.5 O16 Zn2'
_chemical_formula_weight 1454.14
_space_group_crystal_system orthorhombic
_space_group_IT_number 41
_space_group_name_Hall 'A 2 -2ab'
_space_group_name_H-M_alt 'A e a 2'
_atom_sites_solution_hydrogens geom
_atom_sites_solution_primary direct
_audit_creation_date 2014-04-21
_audit_creation_method
;
Olex2 1.2
(compiled 2014.03.20 svn.r2918 for OlexSys, GUI svn.r4816)
;
_cell_angle_alpha 90
_cell_angle_beta 90
_cell_angle_gamma 90
_cell_formula_units_Z 8
_cell_length_a 24.6982(3)
_cell_length_b 22.0178(2)
_cell_length_c 21.7705(4)
_cell_measurement_reflns_used 18841
_cell_measurement_temperature 120.02(10)
_cell_measurement_theta_max 73.5670
_cell_measurement_theta_min 3.3490
_cell_volume 11838.8(3)
_computing_cell_refinement
;
CrysAlisPro, Agilent Technologies,
Version 1.171.36.28 (release 01-02-2013 CrysAlis171 .NET)
(compiled Feb  1 2013,16:14:44)
;
_computing_data_collection
;
CrysAlisPro, Agilent Technologies,
Version 1.171.36.28 (release 01-02-2013 CrysAlis171 .NET)
(compiled Feb  1 2013,16:14:44)
;
_computing_data_reduction
;
CrysAlisPro, Agilent Technologies,
Version 1.171.36.28 (release 01-02-2013 CrysAlis171 .NET)
(compiled Feb  1 2013,16:14:44)
;
_computing_molecular_graphics 'Olex2 (Dolomanov et al., 2009)'
_computing_publication_material 'Olex2 (Dolomanov et al., 2009)'
_computing_structure_refinement 'ShelXL (Sheldrick, 2008)'
_computing_structure_solution 'ShelXS (Sheldrick, 2008)'
_diffrn_ambient_temperature 120.02(10)
_diffrn_detector_area_resol_mean 5.3250
_diffrn_measured_fraction_theta_full 0.984
_diffrn_measured_fraction_theta_max 0.969
_diffrn_measurement_device_type 'SuperNova, Dual, Cu at zero, Atlas'
_diffrn_measurement_method '\w scans'
_diffrn_orient_matrix_UB_11 0.0583751000
_diffrn_orient_matrix_UB_12 -0.0244634500
_diffrn_orient_matrix_UB_13 -0.0036738500
_diffrn_orient_matrix_UB_21 0.0209335000
_diffrn_orient_matrix_UB_22 0.0647362500
_diffrn_orient_matrix_UB_23 -0.0124411500
_diffrn_orient_matrix_UB_31 0.0068451000
_diffrn_orient_matrix_UB_32 0.0102691000
_diffrn_orient_matrix_UB_33 0.0695528000
_diffrn_radiation_monochromator mirror
_diffrn_radiation_type CuK\a
_diffrn_radiation_wavelength 1.54184
_diffrn_reflns_av_R_equivalents 0.0400
_diffrn_reflns_av_unetI/netI 0.0366
_diffrn_reflns_Laue_measured_fraction_full 0.984
_diffrn_reflns_Laue_measured_fraction_max 0.969
_diffrn_reflns_limit_h_max 30
_diffrn_reflns_limit_h_min -30
_diffrn_reflns_limit_k_max 27
_diffrn_reflns_limit_k_min -25
_diffrn_reflns_limit_l_max 24
_diffrn_reflns_limit_l_min -23
_diffrn_reflns_number 31222
_diffrn_reflns_point_group_measured_fraction_full 0.866
_diffrn_reflns_point_group_measured_fraction_max 0.843
_diffrn_reflns_theta_full 67.684
_diffrn_reflns_theta_max 73.753
_diffrn_reflns_theta_min 3.369
_diffrn_source 'SuperNova (Cu) X-ray Source'
_exptl_absorpt_coefficient_mu 3.377
_exptl_absorpt_correction_T_max 1.00000
_exptl_absorpt_correction_T_min 0.33109
_exptl_absorpt_correction_type multi-scan
_exptl_absorpt_process_details
;
CrysAlisPro, Agilent Technologies,
Version 1.171.36.28 (release 01-02-2013 CrysAlis171 .NET)
(compiled Feb  1 2013,16:14:44)
Empirical absorption correction using spherical harmonics,
 implemented in SCALE3 ABSPACK scaling algorithm.
;
_exptl_crystal_colour colourless
_exptl_crystal_colour_primary colourless
_exptl_crystal_density_diffrn 1.632
_exptl_crystal_description plate
_exptl_crystal_F_000 5944
_exptl_crystal_size_max 0.71
_exptl_crystal_size_mid 0.64
_exptl_crystal_size_min 0.02
_refine_diff_density_max 0.666
_refine_diff_density_min -0.466
_refine_diff_density_rms 0.068
_refine_ls_abs_structure_details
;
 Flack x determined using 3727 quotients [(I+)-(I-)]/[(I+)+(I-)]
 (Parsons and Flack (2004), Acta Cryst. A60, s61).
;
_refine_ls_abs_structure_Flack 0.002(9)
_refine_ls_extinction_method none
_refine_ls_goodness_of_fit_ref 1.031
_refine_ls_hydrogen_treatment constr
_refine_ls_matrix_type full
_refine_ls_number_parameters 838
_refine_ls_number_reflns 10099
_refine_ls_number_restraints 1
_refine_ls_restrained_S_all 1.031
_refine_ls_R_factor_all 0.0395
_refine_ls_R_factor_gt 0.0365
_refine_ls_shift/su_max 0.001
_refine_ls_shift/su_mean 0.000
_refine_ls_structure_factor_coef Fsqd
_refine_ls_weighting_details
;
 w=1/[\s^2^(Fo^2^)+(0.0598P)^2^+12.1345P]
 where P=(Fo^2^+2Fc^2^)/3
;
_refine_ls_weighting_scheme calc
_refine_ls_wR_factor_gt 0.0951
_refine_ls_wR_factor_ref 0.0971
_reflns_Friedel_coverage 0.693
_reflns_Friedel_fraction_full 0.741
_reflns_Friedel_fraction_max 0.710
_reflns_number_gt 9547
_reflns_number_total 10099
_reflns_threshold_expression 'I > 2\s(I)'
_cod_data_source_file c4dt01416b2.cif
_cod_data_source_block 3
_cod_original_sg_symbol_Hall 'A 2 -2ac'
_cod_original_formula_sum 'C56 H49.50 Cl4 N14.50 O16 Zn2'
_cod_database_code 7702007
_shelxl_version_number 2013-2
_shelx_space_group_comment
;
The symmetry employed for this shelxl refinement is uniquely defined
by the following loop, which should always be used as a source of
symmetry information in preference to the above space-group names.
They are only intended as comments.
;
_reflns_odcompleteness_completeness 98.28
_reflns_odcompleteness_iscentric 1
_reflns_odcompleteness_theta 66.97
_olex2_refinement_description
;
1. Fixed Uiso
 At 1.2 times of:
  All C(H) groups, All C(H,H) groups
 At 1.5 times of:
  All C(H,H,H) groups
2. Others
 Fixed Sof: H72A(0.5) H72B(0.5) H72C(0.5)
3.a Secondary CH2 refined with riding coordinates:
 C8(H8A,H8B), C28(H28A,H28B), C9(H9A,H9B), C29(H29A,H29B), C7(H7A,H7B),
 C30(H30A,H30B), C50(H50A,H50B), C51(H51A,H51B), C49(H49A,H49B)
3.b Aromatic/amide H refined with riding coordinates:
 C14(H14), C19(H19), C63(H63), C54(H54), C41(H41), C40(H40), C33(H33),
 C36(H36), C35(H35), C20(H20), C12(H12), C62(H62), C56(H56), C21(H21), C39(H39),
  C61(H61), C55(H55), C13(H13), C34(H34), C60(H60), C57(H57), C42(H42),
 C15(H15), C18(H18)
3.c Idealised Me refined as rotating group:
 C72(H72A,H72B,H72C), C69(H69A,H69B,H69C), C66(H66A,H66B,H66C)
;
_olex2_computing_structure_refinement_long 'ShelXL (Sheldrick, 2008)'
_olex2_computing_structure_solution_long 'ShelXS (Sheldrick, 2008)'

loop_
_space_group_symop_operation_xyz
'x, y, z'
'-x, -y, z'
'-x+1/2, y, z+1/2'
'x+1/2, -y, z+1/2'
'x, y+1/2, z+1/2'
'-x, -y+1/2, z+1/2'
'-x+1/2, y+1/2, z+1'
'x+1/2, -y+1/2, z+1'

loop_
_atom_site_label
_atom_site_type_symbol
_atom_site_fract_x
_atom_site_fract_y
_atom_site_fract_z
_atom_site_U_iso_or_equiv
_atom_site_adp_type
_atom_site_occupancy
_atom_site_site_symmetry_order
_atom_site_calc_flag
_atom_site_refinement_flags_posn
_atom_site_refinement_flags_adp
_atom_site_refinement_flags_occupancy
_atom_site_disorder_assembly
_atom_site_disorder_group
Zn1 Zn 0.33771(2) 0.16722(2) 0.07939(3) 0.01813(14) Uani 1 1 d . . . . .
Zn2 Zn 0.33874(2) 0.28588(2) 0.20611(3) 0.01598(13) Uani 1 1 d . . . . .
Cl1 Cl 0.36290(4) 0.06173(5) 0.29541(6) 0.0261(2) Uani 1 1 d . . . . .
Cl11 Cl 0.36905(4) 0.48031(5) 0.38678(6) 0.0279(3) Uani 1 1 d . . . . .
N31 N 0.28508(16) 0.16876(17) 0.0012(2) 0.0212(8) Uani 1 1 d . . . . .
O3 O 0.30471(16) 0.0614(2) 0.2904(2) 0.0420(10) Uani 1 1 d . . . . .
N22 N 0.33577(14) 0.30060(16) 0.1066(2) 0.0168(8) Uani 1 1 d . . . . .
N43 N 0.40066(14) 0.21835(16) 0.1934(2) 0.0207(9) Uani 1 1 d . . . . .
N58 N 0.37433(14) 0.27345(17) 0.2956(2) 0.0185(8) Uani 1 1 d . . . . .
C14 C 0.3377(2) -0.0337(2) 0.0880(3) 0.0287(11) Uani 1 1 d . . . . .
H14 H 0.3557 -0.0651 0.0681 0.034 Uiso 1 1 calc R . . . .
N16 N 0.26499(14) 0.32336(16) 0.24232(19) 0.0166(8) Uani 1 1 d . . . . .
N44 N 0.40733(15) 0.19272(16) 0.1383(2) 0.0205(8) Uani 1 1 d . . . . .
C19 C 0.17226(19) 0.3632(2) 0.3018(3) 0.0257(10) Uani 1 1 d . . . . .
H19 H 0.1412 0.3761 0.3221 0.031 Uiso 1 1 calc R . . . .
C63 C 0.35923(18) 0.3038(2) 0.3457(2) 0.0219(10) Uani 1 1 d . . . . .
H63 H 0.3271 0.3258 0.3447 0.026 Uiso 1 1 calc R . . . .
N2 N 0.28991(14) 0.16599(15) 0.1656(2) 0.0172(8) Uani 1 1 d . . . . .
N10 N 0.32203(16) 0.07329(16) 0.0996(2) 0.0214(9) Uani 1 1 d . . . . .
C54 C 0.5024(2) 0.1187(2) 0.0348(3) 0.0386(14) Uani 1 1 d . . . . .
H54 H 0.5337 0.1153 0.0584 0.046 Uiso 1 1 calc R . . . .
N23 N 0.31465(14) 0.26011(16) 0.06818(19) 0.0177(8) Uani 1 1 d . . . . .
N52 N 0.40905(16) 0.14551(17) 0.0280(2) 0.0247(9) Uani 1 1 d . . . . .
C26 C 0.31338(17) 0.38017(19) 0.0379(2) 0.0199(9) Uani 1 1 d . . . . .
C27 C 0.33886(16) 0.35949(19) 0.0904(2) 0.0186(9) Uani 1 1 d . . . . .
N1 N 0.27697(14) 0.21729(15) 0.19370(19) 0.0177(8) Uani 1 1 d . . . . .
O12 O 0.33276(16) 0.44511(18) 0.3497(2) 0.0379(10) Uani 1 1 d . . . . .
O5 O 0.3801(2) 0.1166(2) 0.3239(3) 0.0564(14) Uani 1 1 d . . . . .
C47 C 0.47667(18) 0.16559(19) 0.2326(3) 0.0252(11) Uani 1 1 d . . . . .
N37 N 0.37621(14) 0.37304(16) 0.19167(19) 0.0184(8) Uani 1 1 d . . . . .
O2 O 0.38661(17) 0.0551(2) 0.2355(2) 0.0450(11) Uani 1 1 d . . . . .
C32 C 0.27289(17) 0.2238(2) -0.0223(2) 0.0216(10) Uani 1 1 d . . . . .
C48 C 0.43439(17) 0.20787(19) 0.2395(3) 0.0210(10) Uani 1 1 d . . . . .
C41 C 0.43415(17) 0.4561(2) 0.2175(3) 0.0238(10) Uani 1 1 d . . . . .
H41 H 0.4547 0.4762 0.2470 0.029 Uiso 1 1 calc R . . . .
C4 C 0.21418(17) 0.11629(19) 0.2094(3) 0.0216(9) Uani 1 1 d . . . . .
C40 C 0.43019(17) 0.4788(2) 0.1589(3) 0.0254(11) Uani 1 1 d . . . . .
H40 H 0.4486 0.5140 0.1481 0.030 Uiso 1 1 calc R . . . .
C24 C 0.29122(17) 0.2766(2) 0.0159(2) 0.0203(9) Uani 1 1 d . . . . .
C5 C 0.19746(18) 0.1719(2) 0.2349(2) 0.0211(10) Uani 1 1 d . . . . .
C33 C 0.2464(2) 0.2296(2) -0.0775(3) 0.0323(12) Uani 1 1 d . . . . .
H33 H 0.2390 0.2679 -0.0933 0.039 Uiso 1 1 calc R . . . .
C38 C 0.37132(17) 0.39597(19) 0.1340(2) 0.0189(9) Uani 1 1 d . . . . .
O14 O 0.37164(18) 0.4546(3) 0.4474(2) 0.0562(13) Uani 1 1 d . . . . .
C36 C 0.2698(2) 0.1194(2) -0.0300(3) 0.0265(11) Uani 1 1 d . . . . .
H36 H 0.2778 0.0814 -0.0135 0.032 Uiso 1 1 calc R . . . .
C35 C 0.2426(2) 0.1218(2) -0.0855(3) 0.0310(12) Uani 1 1 d . . . . .
H35 H 0.2329 0.0864 -0.1058 0.037 Uiso 1 1 calc R . . . .
C20 C 0.21389(19) 0.4037(2) 0.2893(2) 0.0223(10) Uani 1 1 d . . . . .
H20 H 0.2112 0.4444 0.3003 0.027 Uiso 1 1 calc R . . . .
C8 C 0.1245(2) 0.1017(2) 0.2458(4) 0.0411(15) Uani 1 1 d . . . . .
H8A H 0.1061 0.0810 0.2792 0.049 Uiso 1 1 calc R . . . .
H8B H 0.0997 0.1052 0.2114 0.049 Uiso 1 1 calc R . . . .
C3 C 0.26139(17) 0.11534(19) 0.1743(2) 0.0187(9) Uani 1 1 d . . . . .
C12 C 0.2738(2) 0.0025(2) 0.1619(3) 0.0263(10) Uani 1 1 d . . . . .
H12 H 0.2486 -0.0047 0.1929 0.032 Uiso 1 1 calc R . . . .
O13 O 0.42194(16) 0.4800(2) 0.3610(2) 0.0419(10) Uani 1 1 d . . . . .
C11 C 0.28535(18) 0.0611(2) 0.1436(2) 0.0202(10) Uani 1 1 d . . . . .
C6 C 0.23206(16) 0.22226(18) 0.2272(2) 0.0167(9) Uani 1 1 d . . . . .
C62 C 0.3894(2) 0.3040(2) 0.3991(3) 0.0294(11) Uani 1 1 d . . . . .
H62 H 0.3774 0.3251 0.4335 0.035 Uiso 1 1 calc R . . . .
C53 C 0.45412(19) 0.1390(2) 0.0612(3) 0.0267(11) Uani 1 1 d . . . . .
C28 C 0.25791(19) 0.3696(2) -0.0511(2) 0.0242(10) Uani 1 1 d . . . . .
H28A H 0.2201 0.3577 -0.0530 0.029 Uiso 1 1 calc R . . . .
H28B H 0.2751 0.3601 -0.0899 0.029 Uiso 1 1 calc R . . . .
C9 C 0.1438(2) 0.1650(2) 0.2666(3) 0.0315(12) Uani 1 1 d . . . . .
H9A H 0.1186 0.1963 0.2537 0.038 Uiso 1 1 calc R . . . .
H9B H 0.1479 0.1668 0.3109 0.038 Uiso 1 1 calc R . . . .
C56 C 0.4570(2) 0.1114(3) -0.0607(3) 0.0391(14) Uani 1 1 d . . . . .
H56 H 0.4567 0.1023 -0.1025 0.047 Uiso 1 1 calc R . . . .
O15 O 0.3484(2) 0.5406(2) 0.3909(3) 0.0629(16) Uani 1 1 d . . . . .
C21 C 0.25966(17) 0.3816(2) 0.2599(2) 0.0204(9) Uani 1 1 d . . . . .
H21 H 0.2880 0.4084 0.2519 0.025 Uiso 1 1 calc R . . . .
O4 O 0.3777(2) 0.0111(2) 0.3330(3) 0.0545(13) Uani 1 1 d . . . . .
C25 C 0.28621(18) 0.3385(2) 0.0011(2) 0.0203(10) Uani 1 1 d . . . . .
N64 N 0.5095(2) 0.3130(3) 0.2104(4) 0.0559(16) Uani 1 1 d . . . . .
C39 C 0.39829(18) 0.4484(2) 0.1156(3) 0.0226(10) Uani 1 1 d . . . . .
H39 H 0.3952 0.4629 0.0756 0.027 Uiso 1 1 calc R . . . .
C17 C 0.22354(17) 0.2847(2) 0.2528(2) 0.0201(9) Uani 1 1 d . . . . .
C45 C 0.45035(18) 0.15761(19) 0.1271(3) 0.0248(11) Uani 1 1 d . . . . .
C65 C 0.5134(2) 0.3156(3) 0.1584(4) 0.0424(15) Uani 1 1 d . . . . .
C29 C 0.2634(2) 0.4379(2) -0.0361(3) 0.0333(12) Uani 1 1 d . . . . .
H29A H 0.2722 0.4607 -0.0728 0.040 Uiso 1 1 calc R . . . .
H29B H 0.2297 0.4535 -0.0193 0.040 Uiso 1 1 calc R . . . .
C61 C 0.4374(2) 0.2727(2) 0.4006(3) 0.0324(12) Uani 1 1 d . . . . .
H61 H 0.4584 0.2723 0.4360 0.039 Uiso 1 1 calc R . . . .
C55 C 0.5031(2) 0.1037(3) -0.0268(3) 0.0421(16) Uani 1 1 d . . . . .
H55 H 0.5344 0.0886 -0.0449 0.051 Uiso 1 1 calc R . . . .
C46 C 0.48540(18) 0.1418(2) 0.1742(3) 0.0272(11) Uani 1 1 d . . . . .
C13 C 0.3004(2) -0.0457(2) 0.1334(3) 0.0300(11) Uani 1 1 d . . . . .
H13 H 0.2930 -0.0856 0.1448 0.036 Uiso 1 1 calc R . . . .
C34 C 0.2304(2) 0.1777(2) -0.1099(3) 0.0336(12) Uani 1 1 d . . . . .
H34 H 0.2120 0.1809 -0.1471 0.040 Uiso 1 1 calc R . . . .
C7 C 0.1751(2) 0.0668(2) 0.2270(3) 0.0295(12) Uani 1 1 d . . . . .
H7A H 0.1890 0.0429 0.2609 0.035 Uiso 1 1 calc R . . . .
H7B H 0.1678 0.0402 0.1925 0.035 Uiso 1 1 calc R . . . .
C30 C 0.3090(2) 0.44321(19) 0.0112(2) 0.0227(10) Uani 1 1 d . . . . .
H30A H 0.3426 0.4553 -0.0082 0.027 Uiso 1 1 calc R . . . .
H30B H 0.2999 0.4726 0.0428 0.027 Uiso 1 1 calc R . . . .
C60 C 0.4539(2) 0.2416(2) 0.3484(3) 0.0308(12) Uani 1 1 d . . . . .
H60 H 0.4867 0.2209 0.3481 0.037 Uiso 1 1 calc R . . . .
C59 C 0.42102(18) 0.24160(19) 0.2967(2) 0.0211(9) Uani 1 1 d . . . . .
C57 C 0.4108(2) 0.1331(2) -0.0318(3) 0.0309(12) Uani 1 1 d . . . . .
H57 H 0.3797 0.1393 -0.0552 0.037 Uiso 1 1 calc R . . . .
C42 C 0.40697(17) 0.4028(2) 0.2321(2) 0.0203(9) Uani 1 1 d . . . . .
H42 H 0.4103 0.3873 0.2716 0.024 Uiso 1 1 calc R . . . .
C15 C 0.34766(19) 0.0266(2) 0.0726(3) 0.0242(10) Uani 1 1 d . . . . .
H15 H 0.3732 0.0349 0.0423 0.029 Uiso 1 1 calc R . . . .
C18 C 0.17747(19) 0.3034(2) 0.2835(2) 0.0235(10) Uani 1 1 d . . . . .
H18 H 0.1500 0.2758 0.2919 0.028 Uiso 1 1 calc R . . . .
Cl16 Cl 0.65330(5) 0.21670(5) 0.09184(7) 0.0298(3) Uani 1 1 d . . . . .
O19 O 0.70187(18) 0.1881(2) 0.1151(3) 0.0502(12) Uani 1 1 d . . . A 2
Cl6 Cl 0.57265(4) 0.18086(6) 0.44156(7) 0.0295(3) Uani 1 1 d . . . . .
O10 O 0.58684(16) 0.2097(2) 0.4986(2) 0.0426(11) Uani 1 1 d . . . . .
O9 O 0.51649(14) 0.16429(19) 0.4425(2) 0.0368(9) Uani 1 1 d . . . . .
O7 O 0.58227(17) 0.2222(2) 0.3916(2) 0.0436(10) Uani 1 1 d . . . . .
O8 O 0.60504(17) 0.1275(2) 0.4329(2) 0.0434(10) Uani 1 1 d . . . . .
N67 N 0.3433(3) 0.0807(2) 0.5726(3) 0.0542(16) Uani 1 1 d . . . . .
C68 C 0.3640(2) 0.1003(3) 0.5312(3) 0.0396(14) Uani 1 1 d . . . . .
C50 C 0.5359(3) 0.0818(3) 0.2447(4) 0.0480(18) Uani 1 1 d . . . . .
H50A H 0.5730 0.0726 0.2560 0.058 Uiso 1 1 calc R . . . .
H50B H 0.5133 0.0471 0.2546 0.058 Uiso 1 1 calc R . . . .
C51 C 0.5158(2) 0.1394(2) 0.2782(3) 0.0355(13) Uani 1 1 d . . . . .
H51A H 0.4979 0.1292 0.3165 0.043 Uiso 1 1 calc R . . . .
H51B H 0.5454 0.1672 0.2864 0.043 Uiso 1 1 calc R . . . .
C49 C 0.5319(2) 0.0973(3) 0.1762(3) 0.0376(14) Uani 1 1 d . . . . .
H49A H 0.5651 0.1157 0.1614 0.045 Uiso 1 1 calc R . . . .
H49B H 0.5241 0.0614 0.1520 0.045 Uiso 1 1 calc R . . . .
C71 C 0.5000 0.0000 0.4763(5) 0.048(2) Uani 1 2 d S T P . .
O17 O 0.6226(3) 0.1766(3) 0.0591(5) 0.125(4) Uani 1 1 d . . . B 2
N70 N 0.5000 0.0000 0.5274(5) 0.087(4) Uani 1 2 d S T P . .
C72 C 0.5000 0.0000 0.4102(5) 0.052(2) Uani 1 2 d S T P . .
H72A H 0.5189 0.0352 0.3955 0.079 Uiso 0.5 1 calc GR . . C -1
H72B H 0.4634 0.0008 0.3955 0.079 Uiso 0.5 1 calc GR . . C -1
H72C H 0.5177 -0.0360 0.3955 0.079 Uiso 0.5 1 calc GR . . C -1
O18 O 0.6687(3) 0.2681(4) 0.0605(6) 0.144(5) Uani 1 1 d . . . D 2
O16 O 0.6238(4) 0.2369(6) 0.1422(5) 0.154(5) Uani 1 1 d . . . E 2
C69 C 0.3897(3) 0.1261(4) 0.4767(4) 0.0554(19) Uani 1 1 d . . . . .
H69A H 0.3827 0.1004 0.4419 0.083 Uiso 1 1 calc GR . . . .
H69B H 0.4280 0.1290 0.4832 0.083 Uiso 1 1 calc GR . . . .
H69C H 0.3752 0.1658 0.4690 0.083 Uiso 1 1 calc GR . . . .
C66 C 0.5165(4) 0.3204(4) 0.0939(4) 0.070(2) Uani 1 1 d . . . . .
H66A H 0.4865 0.2994 0.0757 0.105 Uiso 1 1 calc GR . . . .
H66B H 0.5498 0.3027 0.0799 0.105 Uiso 1 1 calc GR . . . .
H66C H 0.5153 0.3625 0.0823 0.105 Uiso 1 1 calc GR . . . .

loop_
_atom_site_aniso_label
_atom_site_aniso_U_11
_atom_site_aniso_U_22
_atom_site_aniso_U_33
_atom_site_aniso_U_23
_atom_site_aniso_U_13
_atom_site_aniso_U_12
Zn1 0.0194(3) 0.0163(3) 0.0187(4) -0.0024(2) 0.0004(2) -0.0006(2)
Zn2 0.0158(2) 0.0148(2) 0.0173(3) -0.0010(2) 0.0001(2) 0.00006(19)
Cl1 0.0268(5) 0.0248(5) 0.0267(7) -0.0046(5) -0.0010(5) 0.0006(4)
Cl11 0.0264(5) 0.0274(5) 0.0300(8) -0.0108(5) -0.0037(5) 0.0030(4)
N31 0.0245(18) 0.0221(18) 0.017(2) -0.0004(16) -0.0015(16) -0.0029(15)
O3 0.0298(19) 0.064(3) 0.032(3) -0.008(2) -0.0023(17) 0.0081(18)
N22 0.0188(16) 0.0167(16) 0.015(2) -0.0013(15) 0.0006(13) -0.0014(13)
N43 0.0186(16) 0.0205(17) 0.023(3) -0.0035(15) -0.0005(15) -0.0005(14)
N58 0.0181(16) 0.0192(16) 0.018(2) 0.0022(15) -0.0002(15) 0.0001(13)
C14 0.043(3) 0.017(2) 0.026(3) -0.005(2) -0.001(2) 0.0048(18)
N16 0.0164(16) 0.0164(16) 0.017(2) -0.0017(14) 0.0003(14) 0.0034(13)
N44 0.0166(16) 0.0189(16) 0.026(3) -0.0051(16) 0.0020(15) 0.0005(13)
C19 0.021(2) 0.030(2) 0.026(3) -0.005(2) 0.0017(18) 0.0045(18)
C63 0.024(2) 0.021(2) 0.021(3) -0.0018(18) -0.0002(18) 0.0009(17)
N2 0.0188(16) 0.0147(16) 0.018(2) -0.0019(14) 0.0013(15) -0.0005(13)
N10 0.0240(17) 0.0140(16) 0.026(3) -0.0031(15) -0.0016(15) -0.0013(14)
C54 0.029(2) 0.034(3) 0.054(4) -0.012(3) 0.010(3) -0.001(2)
N23 0.0167(15) 0.0196(17) 0.017(2) -0.0003(15) -0.0014(13) -0.0011(13)
N52 0.0261(19) 0.0216(18) 0.026(3) -0.0086(17) 0.0044(17) -0.0029(15)
C26 0.0182(18) 0.019(2) 0.022(3) 0.0006(18) 0.0068(17) -0.0001(16)
C27 0.0182(18) 0.0170(18) 0.020(3) 0.0014(18) 0.0033(17) -0.0019(14)
N1 0.0184(16) 0.0137(15) 0.021(2) -0.0009(14) 0.0007(14) -0.0020(13)
O12 0.039(2) 0.0335(19) 0.042(3) -0.0139(18) -0.0069(18) -0.0042(16)
O5 0.079(3) 0.041(2) 0.048(3) -0.021(2) 0.015(3) -0.029(2)
C47 0.023(2) 0.017(2) 0.036(3) -0.006(2) -0.006(2) -0.0003(17)
N37 0.0172(15) 0.0187(17) 0.019(2) -0.0007(15) 0.0011(14) -0.0007(13)
O2 0.039(2) 0.057(3) 0.039(3) -0.018(2) 0.0102(18) -0.0081(19)
C32 0.019(2) 0.023(2) 0.022(3) -0.0016(19) -0.0009(18) -0.0014(17)
C48 0.0190(19) 0.0155(18) 0.028(3) -0.0041(18) -0.0038(18) -0.0001(16)
C41 0.0219(19) 0.021(2) 0.028(3) -0.007(2) -0.0004(19) -0.0023(16)
C4 0.0219(18) 0.0168(19) 0.026(3) 0.0018(19) -0.0024(19) -0.0026(16)
C40 0.0192(19) 0.019(2) 0.038(3) 0.000(2) 0.000(2) -0.0049(16)
C24 0.0182(19) 0.024(2) 0.019(3) 0.0001(19) 0.0000(16) -0.0003(16)
C5 0.0183(19) 0.022(2) 0.023(3) 0.0014(19) 0.0025(18) 0.0005(16)
C33 0.038(3) 0.026(2) 0.033(3) 0.002(2) -0.010(2) -0.005(2)
C38 0.0164(18) 0.0169(19) 0.023(3) -0.0023(18) 0.0015(17) 0.0012(15)
O14 0.040(2) 0.098(4) 0.031(3) 0.007(3) 0.0017(19) 0.004(2)
C36 0.031(2) 0.024(2) 0.025(3) -0.003(2) -0.006(2) -0.0039(19)
C35 0.033(2) 0.027(2) 0.033(3) -0.007(2) -0.004(2) -0.007(2)
C20 0.027(2) 0.022(2) 0.017(3) -0.0002(18) -0.0009(18) 0.0063(17)
C8 0.027(2) 0.029(3) 0.067(5) 0.000(3) 0.009(3) -0.007(2)
C3 0.0200(19) 0.0160(18) 0.020(3) 0.0006(17) -0.0051(17) 0.0004(16)
C12 0.034(2) 0.021(2) 0.024(3) -0.002(2) 0.001(2) -0.0036(18)
O13 0.0326(19) 0.056(3) 0.038(3) -0.006(2) 0.0023(18) -0.0028(18)
C11 0.024(2) 0.0180(19) 0.018(3) -0.0009(17) -0.0045(17) -0.0005(16)
C6 0.0176(18) 0.0155(18) 0.017(3) -0.0003(17) -0.0008(16) -0.0009(15)
C62 0.032(2) 0.031(2) 0.025(3) -0.003(2) -0.003(2) 0.002(2)
C53 0.024(2) 0.024(2) 0.033(3) -0.007(2) 0.009(2) -0.0010(18)
C28 0.028(2) 0.026(2) 0.018(3) 0.001(2) -0.0042(19) 0.0020(18)
C9 0.024(2) 0.028(2) 0.043(4) 0.001(2) 0.010(2) -0.0037(19)
C56 0.042(3) 0.040(3) 0.035(4) -0.016(3) 0.013(3) -0.013(2)
O15 0.064(3) 0.031(2) 0.094(5) -0.033(3) -0.029(3) 0.017(2)
C21 0.020(2) 0.021(2) 0.021(3) 0.0000(18) -0.0007(18) 0.0008(16)
O4 0.060(3) 0.044(2) 0.059(4) 0.010(2) -0.012(3) 0.014(2)
C25 0.0205(19) 0.020(2) 0.021(3) 0.0011(18) 0.0060(18) 0.0001(16)
N64 0.053(3) 0.051(3) 0.064(5) 0.000(3) 0.014(3) -0.011(3)
C39 0.0216(19) 0.020(2) 0.026(3) 0.0001(19) 0.0002(18) -0.0004(16)
C17 0.0172(18) 0.020(2) 0.023(3) -0.0008(18) -0.0029(17) 0.0015(16)
C45 0.0172(19) 0.0167(19) 0.041(3) -0.0070(19) 0.002(2) -0.0015(16)
C65 0.031(3) 0.040(3) 0.056(5) 0.003(3) 0.004(3) -0.006(2)
C29 0.045(3) 0.031(2) 0.024(3) 0.001(2) -0.011(2) 0.008(2)
C61 0.033(2) 0.036(3) 0.028(3) -0.006(2) -0.012(2) 0.003(2)
C55 0.036(3) 0.038(3) 0.052(4) -0.018(3) 0.022(3) -0.004(2)
C46 0.017(2) 0.021(2) 0.044(4) -0.010(2) -0.0005(19) -0.0007(17)
C13 0.048(3) 0.016(2) 0.025(3) -0.0002(19) -0.003(2) 0.0002(19)
C34 0.040(3) 0.037(3) 0.024(3) 0.001(2) -0.011(2) -0.005(2)
C7 0.028(2) 0.021(2) 0.040(4) 0.004(2) 0.006(2) -0.0050(19)
C30 0.032(2) 0.0166(19) 0.020(3) 0.0017(18) -0.0005(19) 0.0015(17)
C60 0.028(2) 0.032(2) 0.033(3) -0.003(2) -0.010(2) 0.007(2)
C59 0.020(2) 0.019(2) 0.024(3) -0.0017(18) -0.0028(18) -0.0017(16)
C57 0.035(3) 0.029(2) 0.028(3) -0.012(2) 0.006(2) -0.010(2)
C42 0.0194(19) 0.023(2) 0.018(3) -0.0044(18) 0.0020(17) -0.0014(16)
C15 0.031(2) 0.0176(19) 0.024(3) -0.0035(19) 0.002(2) 0.0021(17)
C18 0.022(2) 0.027(2) 0.022(3) -0.0032(19) 0.0039(18) -0.0034(18)
Cl16 0.0308(5) 0.0239(5) 0.0348(8) 0.0019(5) 0.0025(5) 0.0017(4)
O19 0.042(2) 0.043(2) 0.066(4) 0.008(2) 0.000(2) 0.0059(19)
Cl6 0.0211(5) 0.0392(6) 0.0282(7) -0.0020(5) -0.0053(4) 0.0037(4)
O10 0.0321(19) 0.060(3) 0.036(3) -0.018(2) -0.0115(18) 0.0084(18)
O9 0.0226(17) 0.054(2) 0.034(3) 0.0048(19) -0.0026(16) 0.0017(15)
O7 0.037(2) 0.051(2) 0.042(3) 0.009(2) 0.0026(19) -0.0065(18)
O8 0.038(2) 0.049(2) 0.043(3) -0.007(2) -0.0086(19) 0.0146(18)
N67 0.077(4) 0.033(3) 0.052(4) 0.007(3) 0.012(3) -0.009(3)
C68 0.039(3) 0.030(3) 0.049(4) 0.000(3) -0.003(3) -0.001(2)
C50 0.052(3) 0.028(3) 0.063(5) -0.016(3) -0.028(3) 0.019(3)
C51 0.032(3) 0.027(2) 0.047(4) -0.007(2) -0.013(2) 0.010(2)
C49 0.027(2) 0.032(3) 0.054(4) -0.016(3) -0.011(2) 0.013(2)
C71 0.038(4) 0.065(6) 0.041(7) 0.000 0.000 -0.015(4)
O17 0.102(6) 0.085(5) 0.189(11) -0.024(6) -0.081(6) 0.001(4)
N70 0.084(7) 0.145(11) 0.031(6) 0.000 0.000 -0.054(8)
C72 0.060(6) 0.062(6) 0.035(6) 0.000 0.000 -0.001(5)
O18 0.094(5) 0.082(5) 0.256(14) 0.110(7) 0.026(7) 0.011(4)
O16 0.106(6) 0.267(13) 0.090(6) -0.047(8) 0.002(5) 0.111(8)
C69 0.039(3) 0.083(5) 0.044(5) 0.008(4) 0.000(3) -0.008(3)
C66 0.072(5) 0.086(6) 0.054(6) 0.011(5) -0.009(4) -0.001(4)

loop_
_atom_type_symbol
_atom_type_description
_atom_type_scat_dispersion_real
_atom_type_scat_dispersion_imag
_atom_type_scat_source
C C 0.0181 0.0091 'International Tables Vol C Tables 4.2.6.8 and 6.1.1.4'
H H 0.0000 0.0000 'International Tables Vol C Tables 4.2.6.8 and 6.1.1.4'
Cl Cl 0.3639 0.7018 'International Tables Vol C Tables 4.2.6.8 and 6.1.1.4'
N N 0.0311 0.0180 'International Tables Vol C Tables 4.2.6.8 and 6.1.1.4'
O O 0.0492 0.0322 'International Tables Vol C Tables 4.2.6.8 and 6.1.1.4'
Zn Zn -1.5491 0.6778 'International Tables Vol C Tables 4.2.6.8 and 6.1.1.4'

loop_
_geom_angle_atom_site_label_1
_geom_angle_atom_site_label_2
_geom_angle_atom_site_label_3
_geom_angle
N31 Zn1 N44 157.84(15)
N31 Zn1 N2 110.48(14)
N31 Zn1 N10 93.93(15)
N2 Zn1 N44 85.78(15)
N10 Zn1 N44 105.36(15)
N10 Zn1 N2 73.69(15)
N23 Zn1 N31 74.48(15)
N23 Zn1 N44 91.74(14)
N23 Zn1 N2 88.08(14)
N23 Zn1 N10 153.66(14)
N23 Zn1 N52 111.92(15)
N52 Zn1 N31 95.03(17)
N52 Zn1 N44 73.77(15)
N52 Zn1 N2 151.35(16)
N52 Zn1 N10 92.31(15)
N43 Zn2 N22 89.91(15)
N43 Zn2 N58 74.85(15)
N43 Zn2 N1 90.15(14)
N43 Zn2 N37 106.96(14)
N58 Zn2 N22 157.83(13)
N58 Zn2 N1 108.17(14)
N16 Zn2 N22 106.11(14)
N16 Zn2 N43 156.23(15)
N16 Zn2 N58 93.61(15)
N16 Zn2 N1 73.51(14)
N16 Zn2 N37 94.34(14)
N1 Zn2 N22 87.49(14)
N37 Zn2 N22 74.83(14)
N37 Zn2 N58 94.01(15)
N37 Zn2 N1 155.06(14)
O5 Cl1 O3 109.6(3)
O5 Cl1 O2 111.1(3)
O5 Cl1 O4 109.6(3)
O2 Cl1 O3 109.7(3)
O4 Cl1 O3 107.1(3)
O4 Cl1 O2 109.7(3)
O12 Cl11 O14 109.4(3)
O13 Cl11 O12 110.5(3)
O13 Cl11 O14 108.6(3)
O13 Cl11 O15 111.0(3)
O15 Cl11 O12 108.4(3)
O15 Cl11 O14 108.9(4)
C32 N31 Zn1 116.8(3)
C36 N31 Zn1 124.2(3)
C36 N31 C32 118.4(4)
N23 N22 Zn2 122.4(3)
N23 N22 C27 120.3(4)
C27 N22 Zn2 113.5(3)
N44 N43 Zn2 119.7(3)
C48 N43 Zn2 118.0(3)
C48 N43 N44 122.0(4)
C63 N58 Zn2 124.2(3)
C63 N58 C59 118.9(4)
C59 N58 Zn2 115.6(3)
C13 C14 H14 120.8
C13 C14 C15 118.5(5)
C15 C14 H14 120.8
C21 N16 Zn2 123.6(3)
C21 N16 C17 118.7(4)
C17 N16 Zn2 117.5(3)
N43 N44 Zn1 122.1(3)
N43 N44 C45 120.4(4)
C45 N44 Zn1 111.4(3)
C20 C19 H19 120.4
C18 C19 H19 120.4
C18 C19 C20 119.2(4)
N58 C63 H63 118.7
N58 C63 C62 122.7(4)
C62 C63 H63 118.7
N1 N2 Zn1 120.6(3)
N1 N2 C3 121.4(4)
C3 N2 Zn1 114.4(3)
C11 N10 Zn1 117.3(3)
C15 N10 Zn1 124.2(3)
C15 N10 C11 118.5(4)
C53 C54 H54 120.5
C55 C54 H54 120.5
C55 C54 C53 119.1(6)
N22 N23 Zn1 117.8(3)
C24 N23 Zn1 118.4(3)
C24 N23 N22 121.8(4)
C53 N52 Zn1 115.3(4)
C57 N52 Zn1 125.7(4)
C57 N52 C53 118.7(4)
C27 C26 C25 118.6(4)
C27 C26 C30 130.9(4)
C25 C26 C30 110.5(4)
N22 C27 C26 120.5(4)
N22 C27 C38 112.7(4)
C26 C27 C38 126.8(4)
N2 N1 Zn2 118.9(3)
N2 N1 C6 121.6(3)
C6 N1 Zn2 117.5(3)
C48 C47 C51 131.5(5)
C46 C47 C48 117.5(5)
C46 C47 C51 111.1(4)
C38 N37 Zn2 115.3(3)
C42 N37 Zn2 125.9(3)
C42 N37 C38 118.5(4)
N31 C32 C24 114.8(4)
N31 C32 C33 121.3(4)
C33 C32 C24 123.9(4)
N43 C48 C47 120.1(5)
N43 C48 C59 114.1(4)
C47 C48 C59 125.7(5)
C40 C41 H41 120.5
C40 C41 C42 119.0(4)
C42 C41 H41 120.5
C5 C4 C7 109.9(4)
C3 C4 C5 118.4(4)
C3 C4 C7 131.7(4)
C41 C40 H40 120.2
C41 C40 C39 119.5(4)
C39 C40 H40 120.2
N23 C24 C32 113.3(4)
N23 C24 C25 120.0(4)
C25 C24 C32 126.7(5)
C4 C5 C6 117.4(4)
C4 C5 C9 110.7(4)
C6 C5 C9 132.0(4)
C32 C33 H33 120.0
C32 C33 C34 120.0(5)
C34 C33 H33 120.0
N37 C38 C27 116.0(4)
N37 C38 C39 122.1(4)
C39 C38 C27 121.7(5)
N31 C36 H36 118.4
N31 C36 C35 123.3(5)
C35 C36 H36 118.4
C36 C35 H35 120.6
C34 C35 C36 118.7(5)
C34 C35 H35 120.6
C19 C20 H20 121.0
C21 C20 C19 117.9(4)
C21 C20 H20 121.0
H8A C8 H8B 108.7
C9 C8 H8A 110.5
C9 C8 H8B 110.5
C7 C8 H8A 110.5
C7 C8 H8B 110.5
C7 C8 C9 106.3(4)
N2 C3 C4 120.5(4)
N2 C3 C11 113.4(4)
C4 C3 C11 126.1(4)
C11 C12 H12 120.5
C11 C12 C13 119.0(5)
C13 C12 H12 120.5
N10 C11 C3 115.3(4)
N10 C11 C12 122.1(4)
C12 C11 C3 122.5(5)
N1 C6 C5 120.3(4)
N1 C6 C17 113.3(4)
C5 C6 C17 126.3(4)
C63 C62 H62 120.5
C61 C62 C63 119.0(5)
C61 C62 H62 120.5
C54 C53 C45 122.4(5)
N52 C53 C54 121.6(5)
N52 C53 C45 115.9(4)
H28A C28 H28B 108.9
C25 C28 H28A 110.9
C25 C28 H28B 110.9
C25 C28 C29 104.1(4)
C29 C28 H28A 110.9
C29 C28 H28B 110.9
C5 C9 C8 103.3(4)
C5 C9 H9A 111.1
C5 C9 H9B 111.1
C8 C9 H9A 111.1
C8 C9 H9B 111.1
H9A C9 H9B 109.1
C55 C56 H56 120.6
C55 C56 C57 118.8(6)
C57 C56 H56 120.6
N16 C21 C20 123.0(4)
N16 C21 H21 118.5
C20 C21 H21 118.5
C26 C25 C24 117.7(5)
C26 C25 C28 111.1(4)
C24 C25 C28 131.1(5)
C40 C39 H39 120.9
C38 C39 C40 118.2(5)
C38 C39 H39 120.9
N16 C17 C6 114.2(4)
N16 C17 C18 121.1(4)
C18 C17 C6 124.7(4)
N44 C45 C53 112.6(5)
N44 C45 C46 120.5(5)
C46 C45 C53 127.0(4)
N64 C65 C66 177.8(8)
C28 C29 H29A 110.5
C28 C29 H29B 110.5
H29A C29 H29B 108.7
C30 C29 C28 106.3(4)
C30 C29 H29A 110.5
C30 C29 H29B 110.5
C62 C61 H61 120.6
C62 C61 C60 118.9(5)
C60 C61 H61 120.6
C54 C55 H55 120.5
C56 C55 C54 119.1(5)
C56 C55 H55 120.5
C47 C46 C49 109.5(5)
C45 C46 C47 119.0(4)
C45 C46 C49 131.3(5)
C14 C13 C12 119.2(5)
C14 C13 H13 120.4
C12 C13 H13 120.4
C33 C34 H34 120.9
C35 C34 C33 118.2(5)
C35 C34 H34 120.9
C4 C7 C8 103.3(4)
C4 C7 H7A 111.1
C4 C7 H7B 111.1
C8 C7 H7A 111.1
C8 C7 H7B 111.1
H7A C7 H7B 109.1
C26 C30 C29 103.9(4)
C26 C30 H30A 111.0
C26 C30 H30B 111.0
C29 C30 H30A 111.0
C29 C30 H30B 111.0
H30A C30 H30B 109.0
C61 C60 H60 120.3
C59 C60 C61 119.4(5)
C59 C60 H60 120.3
N58 C59 C48 115.6(4)
N58 C59 C60 121.1(5)
C60 C59 C48 123.3(4)
N52 C57 C56 122.7(6)
N52 C57 H57 118.6
C56 C57 H57 118.6
N37 C42 C41 122.6(5)
N37 C42 H42 118.7
C41 C42 H42 118.7
C14 C15 H15 118.6
N10 C15 C14 122.7(5)
N10 C15 H15 118.6
C19 C18 C17 120.1(4)
C19 C18 H18 120.0
C17 C18 H18 120.0
O17 Cl16 O19 111.2(4)
O17 Cl16 O18 115.3(7)
O17 Cl16 O16 109.1(7)
O18 Cl16 O19 107.6(4)
O18 Cl16 O16 105.8(8)
O16 Cl16 O19 107.3(5)
O10 Cl6 O7 109.5(3)
O9 Cl6 O10 109.6(3)
O9 Cl6 O7 109.4(3)
O8 Cl6 O10 109.8(3)
O8 Cl6 O9 109.4(3)
O8 Cl6 O7 109.1(3)
N67 C68 C69 178.7(8)
H50A C50 H50B 108.9
C51 C50 H50A 110.8
C51 C50 H50B 110.8
C49 C50 H50A 110.8
C49 C50 H50B 110.8
C49 C50 C51 104.8(5)
C47 C51 C50 102.2(5)
C47 C51 H51A 111.3
C47 C51 H51B 111.3
C50 C51 H51A 111.3
C50 C51 H51B 111.3
H51A C51 H51B 109.2
C46 C49 C50 102.9(5)
C46 C49 H49A 111.2
C46 C49 H49B 111.2
C50 C49 H49A 111.2
C50 C49 H49B 111.2
H49A C49 H49B 109.1
N70 C71 C72 180.0
C71 C72 H72A 109.5
C71 C72 H72B 109.5
C71 C72 H72C 109.5
H72A C72 H72B 109.5
H72A C72 H72C 109.5
H72B C72 H72C 109.5
C68 C69 H69A 109.5
C68 C69 H69B 109.5
C68 C69 H69C 109.5
H69A C69 H69B 109.5
H69A C69 H69C 109.5
H69B C69 H69C 109.5
C65 C66 H66A 109.5
C65 C66 H66B 109.5
C65 C66 H66C 109.5
H66A C66 H66B 109.5
H66A C66 H66C 109.5
H66B C66 H66C 109.5

loop_
_geom_bond_atom_site_label_1
_geom_bond_atom_site_label_2
_geom_bond_distance
Zn1 N31 2.143(4)
Zn1 N44 2.218(4)
Zn1 N2 2.217(4)
Zn1 N10 2.150(4)
Zn1 N23 2.137(4)
Zn1 N52 2.141(4)
Zn2 N22 2.192(4)
Zn2 N43 2.151(4)
Zn2 N58 2.154(4)
Zn2 N16 2.149(4)
Zn2 N1 2.164(3)
Zn2 N37 2.154(4)
Cl1 O3 1.441(4)
Cl1 O5 1.423(4)
Cl1 O2 1.437(5)
Cl1 O4 1.429(5)
Cl11 O12 1.434(4)
Cl11 O14 1.437(6)
Cl11 O13 1.422(4)
Cl11 O15 1.425(4)
N31 C32 1.350(6)
N31 C36 1.336(6)
N22 N23 1.329(5)
N22 C27 1.346(6)
N43 N44 1.335(6)
N43 C48 1.325(6)
N58 C63 1.334(7)
N58 C59 1.350(6)
C14 H14 0.9300
C14 C13 1.376(8)
C14 C15 1.390(6)
N16 C21 1.345(6)
N16 C17 1.351(6)
N44 C45 1.336(6)
C19 H19 0.9300
C19 C20 1.388(7)
C19 C18 1.380(7)
C63 H63 0.9300
C63 C62 1.380(8)
N2 N1 1.324(5)
N2 C3 1.333(6)
N10 C11 1.346(7)
N10 C15 1.343(6)
C54 H54 0.9300
C54 C53 1.397(7)
C54 C55 1.380(10)
N23 C24 1.328(6)
N52 C53 1.335(7)
N52 C57 1.331(8)
C26 C27 1.382(7)
C26 C25 1.390(7)
C26 C30 1.508(6)
C27 C38 1.479(6)
N1 C6 1.332(6)
C47 C48 1.407(6)
C47 C46 1.393(8)
C47 C51 1.501(7)
N37 C38 1.359(6)
N37 C42 1.335(6)
C32 C24 1.499(6)
C32 C33 1.373(7)
C48 C59 1.488(7)
C41 H41 0.9300
C41 C40 1.373(8)
C41 C42 1.389(6)
C4 C5 1.407(6)
C4 C3 1.394(7)
C4 C7 1.505(6)
C40 H40 0.9300
C40 C39 1.398(7)
C24 C25 1.406(6)
C5 C6 1.410(6)
C5 C9 1.502(6)
C33 H33 0.9300
C33 C34 1.400(8)
C38 C39 1.392(6)
C36 H36 0.9300
C36 C35 1.382(8)
C35 H35 0.9300
C35 C34 1.374(8)
C20 H20 0.9300
C20 C21 1.387(6)
C8 H8A 0.9700
C8 H8B 0.9700
C8 C9 1.542(7)
C8 C7 1.523(7)
C3 C11 1.491(6)
C12 H12 0.9300
C12 C11 1.381(6)
C12 C13 1.395(7)
C6 C17 1.497(6)
C62 H62 0.9300
C62 C61 1.372(7)
C53 C45 1.495(8)
C28 H28A 0.9700
C28 H28B 0.9700
C28 C25 1.499(7)
C28 C29 1.543(7)
C9 H9A 0.9700
C9 H9B 0.9700
C56 H56 0.9300
C56 C55 1.367(10)
C56 C57 1.390(8)
C21 H21 0.9300
N64 C65 1.136(10)
C39 H39 0.9300
C17 C18 1.384(6)
C45 C46 1.385(8)
C65 C66 1.410(12)
C29 H29A 0.9700
C29 H29B 0.9700
C29 C30 1.531(7)
C61 H61 0.9300
C61 C60 1.388(8)
C55 H55 0.9300
C46 C49 1.510(6)
C13 H13 0.9300
C34 H34 0.9300
C7 H7A 0.9700
C7 H7B 0.9700
C30 H30A 0.9700
C30 H30B 0.9700
C60 H60 0.9300
C60 C59 1.388(7)
C57 H57 0.9300
C42 H42 0.9300
C15 H15 0.9300
C18 H18 0.9300
Cl16 O19 1.446(5)
Cl16 O17 1.365(7)
Cl16 O18 1.375(7)
Cl16 O16 1.390(8)
Cl6 O10 1.437(4)
Cl6 O9 1.434(4)
Cl6 O7 1.438(5)
Cl6 O8 1.434(4)
N67 C68 1.122(9)
C68 C69 1.462(10)
C50 H50A 0.9700
C50 H50B 0.9700
C50 C51 1.545(8)
C50 C49 1.532(10)
C51 H51A 0.9700
C51 H51B 0.9700
C49 H49A 0.9700
C49 H49B 0.9700
C71 N70 1.114(15)
C71 C72 1.438(15)
C72 H72A 0.9600
C72 H72B 0.9600
C72 H72C 0.9600
C69 H69A 0.9600
C69 H69B 0.9600
C69 H69C 0.9600
C66 H66A 0.9600
C66 H66B 0.9600
C66 H66C 0.9600

loop_
_geom_torsion_atom_site_label_1
_geom_torsion_atom_site_label_2
_geom_torsion_atom_site_label_3
_geom_torsion_atom_site_label_4
_geom_torsion
Zn1 N31 C32 C24 -9.0(5)
Zn1 N31 C32 C33 170.1(4)
Zn1 N31 C36 C35 -169.9(4)
Zn1 N44 C45 C53 33.6(5)
Zn1 N44 C45 C46 -145.8(4)
Zn1 N2 N1 Zn2 -45.9(4)
Zn1 N2 N1 C6 150.6(3)
Zn1 N2 C3 C4 -153.0(4)
Zn1 N2 C3 C11 27.1(5)
Zn1 N10 C11 C3 -1.8(5)
Zn1 N10 C11 C12 -177.4(4)
Zn1 N10 C15 C14 178.1(4)
Zn1 N23 C24 C32 13.3(5)
Zn1 N23 C24 C25 -166.1(3)
Zn1 N52 C53 C54 173.2(4)
Zn1 N52 C53 C45 -9.7(5)
Zn1 N52 C57 C56 -171.1(4)
Zn2 N22 N23 Zn1 -46.7(4)
Zn2 N22 N23 C24 149.8(3)
Zn2 N22 C27 C26 -149.3(4)
Zn2 N22 C27 C38 30.9(4)
Zn2 N43 N44 Zn1 -39.9(4)
Zn2 N43 N44 C45 170.1(3)
Zn2 N43 C48 C47 -177.9(3)
Zn2 N43 C48 C59 5.1(5)
Zn2 N58 C63 C62 -166.7(4)
Zn2 N58 C59 C48 -13.6(5)
Zn2 N58 C59 C60 165.8(4)
Zn2 N16 C21 C20 -172.8(4)
Zn2 N16 C17 C6 -10.0(5)
Zn2 N16 C17 C18 171.2(4)
Zn2 N1 C6 C5 -162.1(4)
Zn2 N1 C6 C17 18.9(5)
Zn2 N37 C38 C27 2.9(5)
Zn2 N37 C38 C39 -172.8(3)
Zn2 N37 C42 C41 173.5(3)
N31 C32 C24 N23 -2.6(6)
N31 C32 C24 C25 176.8(4)
N31 C32 C33 C34 1.3(8)
N31 C36 C35 C34 -0.4(8)
N22 N23 C24 C32 176.7(4)
N22 N23 C24 C25 -2.7(6)
N22 C27 C38 N37 -22.7(5)
N22 C27 C38 C39 153.0(4)
N43 N44 C45 C53 -173.4(4)
N43 N44 C45 C46 7.2(6)
N43 C48 C59 N58 5.7(6)
N43 C48 C59 C60 -173.7(5)
N58 C63 C62 C61 1.2(8)
N16 C17 C18 C19 2.9(8)
N44 N43 C48 C47 -4.3(7)
N44 N43 C48 C59 178.7(4)
N44 C45 C46 C47 -3.2(7)
N44 C45 C46 C49 171.1(5)
C19 C20 C21 N16 1.0(8)
C63 N58 C59 C48 178.7(4)
C63 N58 C59 C60 -1.9(7)
C63 C62 C61 C60 -0.2(8)
N2 N1 C6 C5 1.6(7)
N2 N1 C6 C17 -177.4(4)
N2 C3 C11 N10 -17.1(6)
N2 C3 C11 C12 158.4(5)
C54 C53 C45 N44 160.1(5)
C54 C53 C45 C46 -20.5(8)
N23 N22 C27 C26 9.3(6)
N23 N22 C27 C38 -170.6(4)
N23 C24 C25 C26 9.5(7)
N23 C24 C25 C28 -174.0(5)
N52 C53 C45 N44 -16.9(6)
N52 C53 C45 C46 162.5(5)
C26 C27 C38 N37 157.4(4)
C26 C27 C38 C39 -26.9(7)
C27 N22 N23 Zn1 156.7(3)
C27 N22 N23 C24 -6.8(6)
C27 C26 C25 C24 -6.9(6)
C27 C26 C25 C28 176.0(4)
C27 C26 C30 C29 -164.8(5)
C27 C38 C39 C40 -177.0(4)
N1 N2 C3 C4 5.6(7)
N1 N2 C3 C11 -174.3(4)
N1 C6 C17 N16 -5.8(6)
N1 C6 C17 C18 172.9(5)
C47 C48 C59 N58 -171.1(4)
C47 C48 C59 C60 9.5(7)
C47 C46 C49 C50 18.8(6)
N37 C38 C39 C40 -1.6(6)
C32 N31 C36 C35 0.8(8)
C32 C24 C25 C26 -169.9(4)
C32 C24 C25 C28 6.6(8)
C32 C33 C34 C35 -0.8(9)
C48 N43 N44 Zn1 146.7(3)
C48 N43 N44 C45 -3.4(6)
C48 C47 C46 C45 -4.1(7)
C48 C47 C46 C49 -179.6(4)
C48 C47 C51 C50 161.0(5)
C41 C40 C39 C38 0.2(7)
C4 C5 C6 N1 4.0(7)
C4 C5 C6 C17 -177.1(5)
C4 C5 C9 C8 -11.2(6)
C4 C3 C11 N10 163.0(5)
C4 C3 C11 C12 -21.5(8)
C40 C41 C42 N37 -1.2(7)
C24 C32 C33 C34 -179.6(5)
C5 C4 C3 N2 0.3(7)
C5 C4 C3 C11 -179.9(5)
C5 C4 C7 C8 19.1(6)
C5 C6 C17 N16 175.3(5)
C5 C6 C17 C18 -6.0(8)
C33 C32 C24 N23 178.2(5)
C33 C32 C24 C25 -2.4(8)
C38 N37 C42 C41 -0.1(6)
C36 N31 C32 C24 179.5(4)
C36 N31 C32 C33 -1.3(7)
C36 C35 C34 C33 0.4(9)
C20 C19 C18 C17 -0.6(8)
C3 N2 N1 Zn2 156.9(3)
C3 N2 N1 C6 -6.6(7)
C3 C4 C5 C6 -4.9(7)
C3 C4 C5 C9 175.5(5)
C3 C4 C7 C8 -161.4(6)
C11 N10 C15 C14 0.3(8)
C11 C12 C13 C14 0.4(8)
C6 C5 C9 C8 169.1(6)
C6 C17 C18 C19 -175.7(5)
C62 C61 C60 C59 -1.7(8)
C53 C54 C55 C56 2.5(9)
C53 N52 C57 C56 2.5(7)
C53 C45 C46 C47 177.4(4)
C53 C45 C46 C49 -8.3(8)
C28 C29 C30 C26 -19.8(5)
C9 C5 C6 N1 -176.4(5)
C9 C5 C6 C17 2.5(9)
C9 C8 C7 C4 -25.5(7)
C21 N16 C17 C6 175.6(4)
C21 N16 C17 C18 -3.2(7)
C25 C26 C27 N22 -2.2(6)
C25 C26 C27 C38 177.6(4)
C25 C26 C30 C29 15.0(5)
C25 C28 C29 C30 17.8(5)
C17 N16 C21 C20 1.2(7)
C45 C46 C49 C50 -155.9(6)
C29 C28 C25 C26 -8.9(5)
C29 C28 C25 C24 174.4(5)
C61 C60 C59 N58 2.8(8)
C61 C60 C59 C48 -177.8(5)
C55 C54 C53 N52 -1.5(8)
C55 C54 C53 C45 -178.3(5)
C55 C56 C57 N52 -1.5(8)
C46 C47 C48 N43 7.9(7)
C46 C47 C48 C59 -175.5(4)
C46 C47 C51 C50 -18.4(6)
C13 C14 C15 N10 -0.8(8)
C13 C12 C11 N10 -0.9(8)
C13 C12 C11 C3 -176.1(5)
C7 C4 C5 C6 174.8(5)
C7 C4 C5 C9 -4.9(6)
C7 C4 C3 N2 -179.3(5)
C7 C4 C3 C11 0.6(9)
C7 C8 C9 C5 22.7(7)
C30 C26 C27 N22 177.5(4)
C30 C26 C27 C38 -2.6(8)
C30 C26 C25 C24 173.3(4)
C30 C26 C25 C28 -3.8(5)
C59 N58 C63 C62 -0.1(7)
C57 N52 C53 C54 -1.0(7)
C57 N52 C53 C45 176.0(4)
C57 C56 C55 C54 -1.1(9)
C42 N37 C38 C27 177.2(4)
C42 N37 C38 C39 1.5(6)
C42 C41 C40 C39 1.1(7)
C15 C14 C13 C12 0.4(8)
C15 N10 C11 C3 176.1(4)
C15 N10 C11 C12 0.5(7)
C18 C19 C20 C21 -1.3(8)
C51 C47 C48 N43 -171.4(5)
C51 C47 C48 C59 5.2(8)
C51 C47 C46 C45 175.3(4)
C51 C47 C46 C49 -0.2(6)
C51 C50 C49 C46 -29.5(6)
C49 C50 C51 C47 29.2(6)
